data_7246323
loop_
_publ_author_name
'Sendh, Jagajiban'
'Baruah, Jubaraj B.'

_publ_section_title
;
 Polymorphs, ionic cocrystal and inclusion complex of
 N-amino-1,8-naphthalimide
;
_journal_issue 13
_journal_name_full CrystEngComm
_journal_page_first 1928
_journal_page_last 1940
_journal_paper_doi 10.1039/D2CE01673G
_journal_volume 25
_journal_year 2023
_chemical_formula_sum 'C12 H8 N2 O2'
_chemical_formula_weight 212.20
_space_group_crystal_system orthorhombic
_space_group_IT_number 33
_space_group_name_Hall 'P 2c -2n'
_space_group_name_H-M_alt 'P n a 21'
_atom_sites_solution_hydrogens mixed
_audit_creation_method SHELXL-2018/3
_audit_update_record
;
2022-04-26 deposited with the CCDC.	2023-02-23 downloaded from the CCDC.
;
_cell_angle_alpha 90
_cell_angle_beta 90
_cell_angle_gamma 90
_cell_formula_units_Z 4
_cell_length_a 13.296(2)
_cell_length_b 18.408(4)
_cell_length_c 3.7815(11)
_cell_measurement_reflns_used 452
_cell_measurement_temperature 293(2)
_cell_measurement_theta_max 22.6450
_cell_measurement_theta_min 2.6700
_cell_volume 925.5(4)
_computing_structure_refinement 'SHELXL-2018/3 (Sheldrick, 2018)'
_computing_structure_solution 'SHELXT 2018/2 (Sheldrick, 2018)'
_diffrn_ambient_temperature 293(2)
_diffrn_detector_area_resol_mean 16.2760
_diffrn_measured_fraction_theta_full 0.999
_diffrn_measured_fraction_theta_max 0.892
_diffrn_measurement_device_type 'SuperNova, Single source at offset/far, Eos'
_diffrn_measurement_method '\w scans'
_diffrn_radiation_type MoK\a
_diffrn_radiation_wavelength 0.71073
_diffrn_reflns_av_R_equivalents 0.0320
_diffrn_reflns_av_unetI/netI 0.0864
_diffrn_reflns_Laue_measured_fraction_full 0.999
_diffrn_reflns_Laue_measured_fraction_max 0.892
_diffrn_reflns_limit_h_max 17
_diffrn_reflns_limit_h_min -16
_diffrn_reflns_limit_k_max 24
_diffrn_reflns_limit_k_min -21
_diffrn_reflns_limit_l_max 5
_diffrn_reflns_limit_l_min -4
_diffrn_reflns_number 2489
_diffrn_reflns_point_group_measured_fraction_full 0.764
_diffrn_reflns_point_group_measured_fraction_max 0.655
_diffrn_reflns_theta_full 25.242
_diffrn_reflns_theta_max 28.766
_diffrn_reflns_theta_min 2.213
_diffrn_source 'micro-focus sealed X-ray tube'
_exptl_absorpt_coefficient_mu 0.107
_exptl_absorpt_correction_T_max 1.00000
_exptl_absorpt_correction_T_min 0.23579
_exptl_absorpt_correction_type multi-scan
_exptl_absorpt_process_details
;
CrysAlisPro 1.171.40.23a (Rigaku Oxford Diffraction, 2018)
Empirical absorption correction using spherical harmonics,
 implemented in SCALE3 ABSPACK scaling algorithm.
;
_exptl_crystal_colour yellow
_exptl_crystal_density_diffrn 1.523
_exptl_crystal_description needle
_exptl_crystal_F_000 440
_exptl_crystal_size_max 0.26
_exptl_crystal_size_mid 0.19
_exptl_crystal_size_min 0.11
_refine_diff_density_max 0.194
_refine_diff_density_min -0.192
_refine_diff_density_rms 0.043
_refine_ls_abs_structure_details
;
 Flack x determined using 107 quotients [(I+)-(I-)]/[(I+)+(I-)]
 (Parsons, Flack and Wagner, Acta Cryst. B69 (2013) 249-259).
;
_refine_ls_abs_structure_Flack 2.4(10)
_refine_ls_extinction_method none
_refine_ls_goodness_of_fit_ref 1.057
_refine_ls_hydrogen_treatment mixed
_refine_ls_matrix_type full
_refine_ls_number_parameters 151
_refine_ls_number_reflns 1569
_refine_ls_number_restraints 1
_refine_ls_restrained_S_all 1.057
_refine_ls_R_factor_all 0.1410
_refine_ls_R_factor_gt 0.0724
_refine_ls_shift/su_max 0.000
_refine_ls_shift/su_mean 0.000
_refine_ls_structure_factor_coef Fsqd
_refine_ls_weighting_details 'w=1/[\s^2^(Fo^2^)+(0.0290P)^2^+0.1961P] where P=(Fo^2^+2Fc^2^)/3'
_refine_ls_weighting_scheme calc
_refine_ls_wR_factor_gt 0.1198
_refine_ls_wR_factor_ref 0.1597
_reflns_Friedel_coverage 0.282
_reflns_Friedel_fraction_full 0.437
_reflns_Friedel_fraction_max 0.337
_reflns_number_gt 724
_reflns_number_total 1569
_reflns_threshold_expression 'I > 2\s(I)'
_cod_data_source_file d2ce01673g2.cif
_cod_data_source_block polymorph1
_cod_depositor_comments 'Adding full bibliography for 7246323--7246328.cif.'
_cod_database_code 7246323
_shelx_shelxl_version_number 2018/3
_shelx_space_group_comment
;
The symmetry employed for this shelxl refinement is uniquely defined
by the following loop, which should always be used as a source of
symmetry information in preference to the above space-group names.
They are only intended as comments.
;

loop_
_space_group_symop_operation_xyz
'x, y, z'
'-x, -y, z+1/2'
'x+1/2, -y+1/2, z'
'-x+1/2, y+1/2, z+1/2'

loop_
_atom_site_label
_atom_site_type_symbol
_atom_site_fract_x
_atom_site_fract_y
_atom_site_fract_z
_atom_site_U_iso_or_equiv
_atom_site_adp_type
_atom_site_occupancy
_atom_site_site_symmetry_order
_atom_site_calc_flag
_atom_site_refinement_flags_posn
_atom_site_refinement_flags_adp
_atom_site_refinement_flags_occupancy
_atom_site_disorder_assembly
_atom_site_disorder_group
O1 O 0.0500(3) 0.3778(3) 0.1799(18) 0.088(2) Uani 1 1 d . . . . .
N1 N 0.1638(4) 0.4580(3) 0.385(2) 0.0647(18) Uani 1 1 d . . . . .
C12 C 0.2962(3) 0.3474(3) 0.5521(18) 0.0402(14) Uani 1 1 d . . . . .
C2 C 0.2024(3) 0.3310(3) 0.4085(17) 0.0409(14) Uani 1 1 d . . . . .
C10 C 0.3249(4) 0.4185(3) 0.6147(19) 0.0451(15) Uani 1 1 d . . . . .
O2 O 0.2760(4) 0.5420(2) 0.572(2) 0.105(2) Uani 1 1 d . . . . .
C6 C 0.3643(4) 0.2904(3) 0.636(2) 0.0538(18) Uani 1 1 d . . . . .
C1 C 0.1316(4) 0.3885(4) 0.319(2) 0.056(2) Uani 1 1 d . . . . .
C11 C 0.2552(5) 0.4774(3) 0.533(2) 0.063(2) Uani 1 1 d . . . . .
C3 C 0.1755(4) 0.2596(3) 0.353(2) 0.063(2) Uani 1 1 d . . . . .
H3 H 0.112196 0.248676 0.263265 0.075 Uiso 1 1 calc R U . . .
C9 C 0.4172(5) 0.4342(4) 0.7572(19) 0.072(2) Uani 1 1 d . . . . .
H9 H 0.434830 0.482131 0.804241 0.087 Uiso 1 1 calc R U . . .
N2 N 0.0978(5) 0.5164(4) 0.281(3) 0.108(3) Uani 1 1 d . . . . .
H2A H 0.053(5) 0.511(5) 0.43(3) 0.129 Uiso 1 1 d . U . . .
H2B H 0.154(5) 0.557(4) 0.23(3) 0.129 Uiso 1 1 d . U . . .
C5 C 0.3339(6) 0.2184(4) 0.566(3) 0.079(2) Uani 1 1 d . . . . .
H5 H 0.377820 0.180402 0.614118 0.094 Uiso 1 1 calc R U . . .
C7 C 0.4579(5) 0.3083(5) 0.773(2) 0.082(3) Uani 1 1 d . . . . .
H7 H 0.503148 0.271405 0.825967 0.098 Uiso 1 1 calc R U . . .
C8 C 0.4850(5) 0.3780(5) 0.832(3) 0.087(3) Uani 1 1 d . . . . .
H8 H 0.548445 0.388664 0.921100 0.104 Uiso 1 1 calc R U . . .
C4 C 0.2424(5) 0.2037(4) 0.431(2) 0.084(3) Uani 1 1 d . . . . .
H4 H 0.223748 0.155797 0.388843 0.101 Uiso 1 1 calc R U . . .

loop_
_atom_site_aniso_label
_atom_site_aniso_U_11
_atom_site_aniso_U_22
_atom_site_aniso_U_33
_atom_site_aniso_U_23
_atom_site_aniso_U_13
_atom_site_aniso_U_12
O1 0.045(2) 0.125(4) 0.092(5) 0.010(5) -0.017(3) 0.002(2)
N1 0.063(3) 0.053(3) 0.078(5) -0.002(4) 0.002(4) 0.019(3)
C12 0.041(3) 0.049(3) 0.031(4) 0.000(3) 0.004(3) -0.002(3)
C2 0.038(2) 0.049(3) 0.036(4) -0.003(3) 0.000(3) -0.006(2)
C10 0.042(3) 0.053(3) 0.040(4) -0.004(4) 0.009(3) -0.009(3)
O2 0.144(4) 0.048(2) 0.123(6) -0.017(4) 0.015(5) -0.014(3)
C6 0.052(3) 0.064(4) 0.046(5) 0.003(4) -0.006(4) 0.012(3)
C1 0.043(3) 0.073(4) 0.054(5) 0.004(4) 0.003(4) 0.002(3)
C11 0.084(4) 0.053(3) 0.052(5) 0.000(5) 0.021(4) -0.008(4)
C3 0.069(3) 0.068(4) 0.051(5) -0.007(4) -0.005(4) -0.023(3)
C9 0.071(4) 0.100(6) 0.046(5) -0.003(6) 0.004(5) -0.036(4)
N2 0.106(5) 0.090(5) 0.127(9) 0.048(6) 0.033(6) 0.057(4)
C5 0.110(5) 0.058(4) 0.068(6) 0.013(5) 0.012(6) 0.023(4)
C7 0.061(4) 0.122(7) 0.063(7) 0.002(7) -0.007(5) 0.023(4)
C8 0.049(4) 0.158(9) 0.055(6) 0.006(7) -0.008(4) -0.015(5)
C4 0.121(6) 0.053(4) 0.078(8) -0.015(5) -0.009(6) -0.007(5)

loop_
_atom_type_symbol
_atom_type_description
_atom_type_scat_dispersion_real
_atom_type_scat_dispersion_imag
_atom_type_scat_source
C C 0.0033 0.0016 'International Tables Vol C Tables 4.2.6.8 and 6.1.1.4'
H H 0.0000 0.0000 'International Tables Vol C Tables 4.2.6.8 and 6.1.1.4'
N N 0.0061 0.0033 'International Tables Vol C Tables 4.2.6.8 and 6.1.1.4'
O O 0.0106 0.0060 'International Tables Vol C Tables 4.2.6.8 and 6.1.1.4'

loop_
_geom_angle_atom_site_label_1
_geom_angle_atom_site_label_2
_geom_angle_atom_site_label_3
_geom_angle
_geom_angle_site_symmetry_1
_geom_angle_site_symmetry_3
_geom_angle_publ_flag
C1 N1 C11 126.1(5) . . ?
C1 N1 N2 117.1(6) . . ?
C11 N1 N2 116.8(6) . . ?
C10 C12 C2 121.2(5) . . ?
C10 C12 C6 119.0(5) . . ?
C2 C12 C6 119.8(5) . . ?
C3 C2 C12 119.8(5) . . ?
C3 C2 C1 119.3(5) . . ?
C12 C2 C1 120.8(5) . . ?
C9 C10 C12 120.9(6) . . ?
C9 C10 C11 119.7(6) . . ?
C12 C10 C11 119.4(5) . . ?
C7 C6 C5 123.4(7) . . ?
C7 C6 C12 118.6(6) . . ?
C5 C6 C12 117.9(5) . . ?
O1 C1 N1 120.4(6) . . ?
O1 C1 C2 124.0(6) . . ?
N1 C1 C2 115.6(5) . . ?
O2 C11 N1 119.8(7) . . ?
O2 C11 C10 123.3(7) . . ?
N1 C11 C10 116.8(5) . . ?
C2 C3 C4 120.5(6) . . ?
C2 C3 H3 119.7 . . ?
C4 C3 H3 119.7 . . ?
C10 C9 C8 120.0(7) . . ?
C10 C9 H9 120.0 . . ?
C8 C9 H9 120.0 . . ?
N1 N2 H2A 99(6) . . ?
N1 N2 H2B 98(4) . . ?
H2A N2 H2B 135(9) . . ?
C4 C5 C6 121.3(7) . . ?
C4 C5 H5 119.4 . . ?
C6 C5 H5 119.4 . . ?
C8 C7 C6 121.8(7) . . ?
C8 C7 H7 119.1 . . ?
C6 C7 H7 119.1 . . ?
C7 C8 C9 119.8(7) . . ?
C7 C8 H8 120.1 . . ?
C9 C8 H8 120.1 . . ?
C5 C4 C3 120.6(7) . . ?
C5 C4 H4 119.7 . . ?
C3 C4 H4 119.7 . . ?

loop_
_geom_bond_atom_site_label_1
_geom_bond_atom_site_label_2
_geom_bond_distance
_geom_bond_site_symmetry_2
_geom_bond_publ_flag
O1 C1 1.220(7) . ?
N1 C1 1.373(7) . ?
N1 C11 1.384(8) . ?
N1 N2 1.444(7) . ?
C12 C10 1.384(7) . ?
C12 C2 1.393(6) . ?
C12 C6 1.422(7) . ?
C2 C3 1.379(7) . ?
C2 C1 1.456(7) . ?
C10 C9 1.372(8) . ?
C10 C11 1.459(8) . ?
O2 C11 1.231(7) . ?
C6 C7 1.388(8) . ?
C6 C5 1.410(8) . ?
C3 C4 1.390(8) . ?
C3 H3 0.9300 . ?
C9 C8 1.400(9) . ?
C9 H9 0.9300 . ?
N2 H2A 0.83(8) . ?
N2 H2B 1.07(7) . ?
C5 C4 1.347(8) . ?
C5 H5 0.9300 . ?
C7 C8 1.351(9) . ?
C7 H7 0.9300 . ?
C8 H8 0.9300 . ?
C4 H4 0.9300 . ?

loop_
_geom_torsion_atom_site_label_1
_geom_torsion_atom_site_label_2
_geom_torsion_atom_site_label_3
_geom_torsion_atom_site_label_4
_geom_torsion
_geom_torsion_site_symmetry_1
_geom_torsion_site_symmetry_2
_geom_torsion_site_symmetry_3
_geom_torsion_site_symmetry_4
_geom_torsion_publ_flag
C10 C12 C2 C3 -179.2(6) . . . . ?
C6 C12 C2 C3 0.9(9) . . . . ?
C10 C12 C2 C1 0.2(8) . . . . ?
C6 C12 C2 C1 -179.7(7) . . . . ?
C2 C12 C10 C9 179.8(6) . . . . ?
C6 C12 C10 C9 -0.3(9) . . . . ?
C2 C12 C10 C11 0.7(9) . . . . ?
C6 C12 C10 C11 -179.4(7) . . . . ?
C10 C12 C6 C7 -1.0(9) . . . . ?
C2 C12 C6 C7 178.9(6) . . . . ?
C10 C12 C6 C5 -179.3(7) . . . . ?
C2 C12 C6 C5 0.6(10) . . . . ?
C11 N1 C1 O1 -178.3(8) . . . . ?
N2 N1 C1 O1 -0.7(11) . . . . ?
C11 N1 C1 C2 -1.1(11) . . . . ?
N2 N1 C1 C2 176.5(7) . . . . ?
C3 C2 C1 O1 -3.6(11) . . . . ?
C12 C2 C1 O1 177.1(7) . . . . ?
C3 C2 C1 N1 179.4(7) . . . . ?
C12 C2 C1 N1 0.0(9) . . . . ?
C1 N1 C11 O2 178.5(7) . . . . ?
N2 N1 C11 O2 0.9(12) . . . . ?
C1 N1 C11 C10 1.9(12) . . . . ?
N2 N1 C11 C10 -175.7(6) . . . . ?
C9 C10 C11 O2 2.8(12) . . . . ?
C12 C10 C11 O2 -178.1(7) . . . . ?
C9 C10 C11 N1 179.2(7) . . . . ?
C12 C10 C11 N1 -1.7(10) . . . . ?
C12 C2 C3 C4 -1.7(10) . . . . ?
C1 C2 C3 C4 178.9(8) . . . . ?
C12 C10 C9 C8 1.8(11) . . . . ?
C11 C10 C9 C8 -179.0(7) . . . . ?
C7 C6 C5 C4 -179.6(9) . . . . ?
C12 C6 C5 C4 -1.4(13) . . . . ?
C5 C6 C7 C8 178.9(10) . . . . ?
C12 C6 C7 C8 0.8(12) . . . . ?
C6 C7 C8 C9 0.7(14) . . . . ?
C10 C9 C8 C7 -2.1(13) . . . . ?
C6 C5 C4 C3 0.6(15) . . . . ?
C2 C3 C4 C5 1.0(13) . . . . ?
